data_4311299
loop_
_publ_author_name
'Yukinari Sunatsuki'
'Hiromi Ohta'
'Masaaki Kojima'
'Yuichi Ikuta'
'Yoshiyuki Goto'
'Naohide Matsumoto'
'Seiichiro Iijima'
'Haruo Akashi'
'Sumio Kaizaki'
'Fran\,coise Dahan'
'Jean-Pierre Tuchagues'

_publ_contact_author_address Japan
_publ_contact_author_email kojima@cc.okayama-u.ac.jp
_publ_contact_author_fax +81-86-251-7842
_publ_contact_author_name 'Masaaki KOJIMA'
_publ_contact_author_phone +81-86-251-7842
_publ_section_title
;
 Supramolecular Spin-Crossover Iron Complexes Based on
 Imidazole-Imidazolate Hydrogen Bonds
;
_journal_name_full 'Inorganic Chemistry'
_journal_page_first 4154
_journal_page_last 4171
_journal_paper_doi 10.1021/ic0498384
_journal_volume 43
_journal_year 2004
_chemical_formula_moiety 'C18 H22.50 B0.50 F2 Fe N10 '
_chemical_formula_sum 'C18 H22.5 B0.5 F2 Fe N10'
_chemical_formula_weight 478.19
_space_group_IT_number 150
_symmetry_cell_setting trigonal
_symmetry_Int_Tables_number 150
_symmetry_space_group_name_Hall 'P 3 2"'
_symmetry_space_group_name_H-M 'P 3 2 1'
_cell_angle_alpha 90
_cell_angle_beta 90
_cell_angle_gamma 120
_cell_formula_units_Z 2
_cell_length_a 11.855(4)
_cell_length_b 11.855(4)
_cell_length_c 9.479(5)
_cell_measurement_reflns_used 15291
_cell_measurement_temperature 93.1
_cell_measurement_theta_max 27.5
_cell_measurement_theta_min 2.0
_cell_volume 1153.7(8)
_computing_cell_refinement PROCESS
_computing_data_collection PROCESS
_computing_data_reduction CrystalStructure
_computing_publication_material 'CrystalStructure Ver. 3.5.1'
_computing_structure_refinement CRYSTALS
_computing_structure_solution SIR92
_diffrn_detector_area_resol_mean 10.00
_diffrn_measured_fraction_theta_full 0.9968
_diffrn_measured_fraction_theta_max 0.9968
_diffrn_measurement_device_type 'Rigaku RAXIS-RAPID'
_diffrn_measurement_method \w
_diffrn_radiation_type 'Mo K\a'
_diffrn_radiation_wavelength 0.7107
_diffrn_reflns_av_R_equivalents 0.042
_diffrn_reflns_limit_h_max 14
_diffrn_reflns_limit_h_min -14
_diffrn_reflns_limit_k_max 15
_diffrn_reflns_limit_k_min -15
_diffrn_reflns_limit_l_max 12
_diffrn_reflns_limit_l_min -11
_diffrn_reflns_number 7241
_diffrn_reflns_theta_full 27.25
_diffrn_reflns_theta_max 27.25
_exptl_absorpt_coefficient_mu 0.695
_exptl_absorpt_correction_type none
_exptl_crystal_colour black
_exptl_crystal_density_diffrn 1.376
_exptl_crystal_density_method 'not measured'
_exptl_crystal_description plate
_exptl_crystal_F_000 494.00
_exptl_crystal_size_max 0.10
_exptl_crystal_size_mid 0.10
_exptl_crystal_size_min 0.05
_refine_diff_density_max 1.16
_refine_diff_density_min -0.96
_refine_ls_abs_structure_details 'Flack, H. D. (1983), Acta Cryst. A39, 876-881.  735 Friedel Pairs'
_refine_ls_abs_structure_Flack -0.00(4)
_refine_ls_extinction_method none
_refine_ls_goodness_of_fit_ref 1.079
_refine_ls_hydrogen_treatment refall
_refine_ls_number_parameters 131
_refine_ls_number_reflns 1728
_refine_ls_R_factor_gt 0.0510
_refine_ls_shift/su_max 0.0000
_refine_ls_structure_factor_coef Fsqd
_refine_ls_weighting_details 'w = 1/[0.0016Fo^2^ + 3.0000\s(Fo^2^) + 0.5000]/(4Fo^2^)'
_refine_ls_weighting_scheme calc
_refine_ls_wR_factor_ref 0.1290
_reflns_number_gt 1602
_reflns_number_total 1728
_reflns_threshold_expression F^2^>2.0\s(F^2^)
_cod_data_source_file ic0498384si20040401_112019_03.cif
_cod_data_source_block '_[Fe(H3L)][Fe(L)]BF4at93K'
_cod_original_sg_symbol_Hall 'P 3'
_cod_original_sg_symbol_H-M 'P 3 2 1 '
_cod_original_formula_sum 'C18 H22.50 B0.50 F2 Fe N10 '
_cod_database_code 4311299

loop_
_symmetry_equiv_pos_as_xyz
x,y,z
-y,x-y,z
-x+y,-x,z
y,x,-z
x-y,-y,-z
-x,-x+y,-z

loop_
_atom_site_label
_atom_site_type_symbol
_atom_site_fract_x
_atom_site_fract_y
_atom_site_fract_z
_atom_site_U_iso_or_equiv
_atom_site_adp_type
_atom_site_occupancy
_atom_site_symmetry_multiplicity
_atom_site_calc_flag
_atom_site_refinement_flags
_atom_site_disorder_assembly
_atom_site_disorder_group
Fe(1) Fe 0.6667 0.3333 0.0779 0.0147(1) Uani 1.00 1 d . . .
F(2) F 0.8874 -0.0180 0.1313 0.109(3) Uani 0.50 1 d P . .
N(1) N 0.6667 0.3333 -0.2834 0.027(1) Uani 1.00 1 d . . .
N(2) N 0.7087 0.2115 -0.0275 0.0182(7) Uani 1.00 1 d . . .
N(3) N 0.8103 0.3482 0.2000 0.0185(7) Uani 1.00 1 d . . .
N(4) N 0.9417 0.3498 0.3689 0.0260(9) Uani 1.00 1 d . . .
C(1) C 0.6864 0.2221 -0.2886 0.0212(9) Uani 1.00 1 d . . .
C(2) C 0.6408 0.1362 -0.1538 0.0205(9) Uani 1.00 1 d . . .
C(3) C 0.7974 0.1918 0.0304 0.0202(9) Uani 1.00 1 d . . .
C(4) C 0.8557 0.2639 0.1606 0.0190(9) Uani 1.00 1 d . . .
C(5) C 0.8640 0.3969 0.3243 0.0222(9) Uani 1.00 1 d . . .
C(6) C 0.9372 0.2662 0.2666 0.023(1) Uani 1.00 1 d . . .
B(12) B 1.0000 0.0000 0.0772 0.063(5) Uani 0.50 1 d P . .
H(1) H 0.6438 0.1560 -0.4002 0.04(1) Uiso 1.00 1 c . . .
H(2) H 0.7853 0.2635 -0.2955 0.02(1) Uiso 1.00 1 c . . .
H(3) H 0.6502 0.0672 -0.1680 0.04(1) Uiso 1.00 1 c . . .
H(4) H 0.5390 0.0985 -0.1428 0.013(9) Uiso 1.00 1 c . . .
H(5) H 0.8141 0.1214 -0.0072 0.02(1) Uiso 1.00 1 c . . .
H(6) H 0.8500 0.4629 0.3692 0.04(1) Uiso 1.00 1 c . . .
H(7) H 0.9780 0.2253 0.2685 0.02(1) Uiso 1.00 1 c . . .
H(8) H 1.0000 0.3700 0.5000 0.04(2) Uiso 1.00 1 c . . .

loop_
_atom_site_aniso_label
_atom_site_aniso_U_11
_atom_site_aniso_U_22
_atom_site_aniso_U_33
_atom_site_aniso_U_12
_atom_site_aniso_U_13
_atom_site_aniso_U_23
Fe(1) 0.0156 0.0156 0.0129 0.0078 0.0000 0.0000
F(2) 0.0421 0.0221 0.2550 0.0109 -0.0739 -0.0129
N(1) 0.0214 0.0214 0.0382 0.0107 0.0000 0.0000
N(2) 0.0209 0.0199 0.0119 0.0088 -0.0020 -0.0005
N(3) 0.0171 0.0210 0.0163 0.0087 -0.0021 -0.0005
N(4) 0.0252 0.0337 0.0186 0.0144 -0.0052 -0.0031
C(1) 0.0284 0.0238 0.0157 0.0163 -0.0004 -0.0038
C(2) 0.0261 0.0188 0.0154 0.0103 -0.0043 -0.0079
C(3) 0.0249 0.0178 0.0187 0.0113 0.0009 0.0007
C(4) 0.0213 0.0226 0.0168 0.0137 -0.0032 -0.0033
C(5) 0.0211 0.0281 0.0149 0.0104 -0.0043 -0.0029
C(6) 0.0236 0.0266 0.0236 0.0154 -0.0042 -0.0011
B(12) 0.0590 0.0590 0.0704 0.0295 0.0000 0.0000

loop_
_atom_type_symbol
_atom_type_description
_atom_type_scat_dispersion_real
_atom_type_scat_dispersion_imag
_atom_type_scat_source
C C 0.003 0.002
;
International Tables for Crystallography
(1992, Vol. C, Tables 4.2.6.8 and 6.1.1.4)
;
H H 0.000 0.000
;
International Tables for Crystallography
(1992, Vol. C, Table 6.1.1.4)
;
N N 0.006 0.003
;
International Tables for Crystallography
(1992, Vol. C, Tables 4.2.6.8 and 6.1.1.4)
;
Fe Fe 0.346 0.844
;
International Tables for Crystallography
(1992, Vol. C, Tables 4.2.6.8 and 6.1.1.4)
;
F F 0.017 0.010
;
International Tables for Crystallography
(1992, Vol. C, Tables 4.2.6.8 and 6.1.1.4)
;
B B 0.001 0.001
;
International Tables for Crystallography
(1992, Vol. C, Tables 4.2.6.8 and 6.1.1.4)
;

loop_
_geom_angle_atom_site_label_1
_geom_angle_atom_site_label_2
_geom_angle_atom_site_label_3
_geom_angle
_geom_angle_publ_flag
_geom_angle_site_symmetry_1
_geom_angle_site_symmetry_2
_geom_angle_site_symmetry_3
N(2) Fe(1) N(3) 81.067801 yes . . .
C(2) N(2) C(3) 118.575279 yes . . .
C(2) N(2) Fe(1) 125.724470 yes . . .
C(3) N(2) Fe(1) 115.452169 yes . . .
C(4) N(3) C(5) 105.938725 yes . . .
C(4) N(3) Fe(1) 113.480265 yes . . .
C(5) N(3) Fe(1) 139.244599 yes . . .
C(5) N(4) C(6) 106.741407 yes . . .
C(2) C(1) H(1) 112.480570 no . . .
C(2) C(1) H(2) 107.903610 no . . .
C(2) C(1) N(1) 113.955110 yes . . .
H(1) C(1) H(2) 104.616370 no . . .
H(1) C(1) N(1) 113.372595 no . . .
H(2) C(1) N(1) 103.479650 no . . .
H(3) C(2) H(4) 105.483052 no . . .
H(3) C(2) N(2) 113.567303 no . . .
H(3) C(2) C(1) 108.435814 no . . .
H(4) C(2) N(2) 109.718682 no . . .
H(4) C(2) C(1) 107.845532 no . . .
N(2) C(2) C(1) 111.476450 yes . . .
C(4) C(3) H(5) 123.224263 no . . .
C(4) C(3) N(2) 115.889023 yes . . .
H(5) C(3) N(2) 120.376808 no . . .
C(6) C(4) N(3) 107.833487 yes . . .
C(6) C(4) C(3) 138.089144 yes . . .
N(3) C(4) C(3) 113.797522 yes . . .
H(6) C(5) N(3) 120.000086 no . . .
H(6) C(5) N(4) 127.953000 no . . .
N(3) C(5) N(4) 111.914834 yes . . .
H(7) C(6) N(4) 125.361081 no . . .
H(7) C(6) C(4) 127.060148 no . . .
N(4) C(6) C(4) 107.571433 yes . . .

loop_
_geom_bond_atom_site_label_1
_geom_bond_atom_site_label_2
_geom_bond_distance
_geom_bond_publ_flag
_geom_bond_site_symmetry_1
_geom_bond_site_symmetry_2
Fe(1) N(2) 2.012740 yes . .
Fe(1) N(3) 1.991782 yes . .
F(2) B(12) 1.343726 yes . .
N(1) C(1) 1.451230 yes . .
N(2) C(2) 1.469741 yes . .
N(2) C(3) 1.306792 yes . .
N(3) C(4) 1.401122 yes . .
N(3) C(5) 1.326816 yes . .
N(4) C(5) 1.361401 yes . .
N(4) C(6) 1.367746 yes . .
C(1) C(2) 1.552986 yes . .
C(1) H(1) 1.261993 no . .
C(1) H(2) 1.021263 no . .
C(2) H(3) 0.888830 no . .
C(2) H(4) 1.062259 no . .
C(3) C(4) 1.463881 yes . .
C(3) H(5) 1.014206 no . .
C(4) C(6) 1.385387 yes . .
C(5) H(6) 0.975342 no . .
C(6) H(7) 0.838573 no . .

loop_
_geom_contact_atom_site_label_1
_geom_contact_atom_site_label_2
_geom_contact_distance
_geom_contact_publ_flag
_geom_contact_site_symmetry_1
_geom_contact_site_symmetry_2
Fe(1) N(1) 3.424799 yes . 55501
Fe(1) N(1) 3.424799 yes . 65502
Fe(1) N(1) 3.424799 yes . 66503
Fe(1) N(2) 2.012740 yes . 55501
Fe(1) N(2) 2.012812 yes . 65502
Fe(1) N(2) 2.012840 yes . 66503
Fe(1) N(3) 1.991782 yes . 55501
Fe(1) N(3) 1.991878 yes . 65502
Fe(1) N(3) 1.991822 yes . 66503
Fe(1) C(2) 3.108984 yes . 55501
Fe(1) C(2) 3.109017 yes . 65502
Fe(1) C(2) 3.109068 yes . 66503
Fe(1) C(3) 2.831881 yes . 55501
Fe(1) C(3) 2.831981 yes . 65502
Fe(1) C(3) 2.831984 yes . 66503
Fe(1) C(4) 2.855552 yes . 55501
Fe(1) C(4) 2.855662 yes . 65502
Fe(1) C(4) 2.855632 yes . 66503
Fe(1) C(5) 3.119517 yes . 55501
Fe(1) C(5) 3.119592 yes . 65502
Fe(1) C(5) 3.119533 yes . 66503
Fe(1) H(4) 3.194475 no . 55501
Fe(1) H(4) 3.194471 no . 65502
Fe(1) H(4) 3.194551 no . 66503
Fe(1) H(6) 3.371898 no . 55501
Fe(1) H(6) 3.371947 no . 65502
Fe(1) H(6) 3.371882 no . 66503
F(2) F(2) 2.151107 yes . 64502
F(2) F(2) 2.151107 yes . 76503
F(2) F(2) 3.157829 yes . 64504
F(2) F(2) 2.516569 yes . 55505
F(2) F(2) 3.397187 yes . 76506
F(2) C(3) 3.300477 yes . 55501
F(2) C(3) 3.297514 yes . 55505
F(2) C(4) 3.556094 yes . 55501
F(2) C(6) 3.369684 yes . 55501
F(2) C(6) 3.441367 yes . 64502
F(2) B(12) 2.334213 yes . 64504
F(2) H(3) 3.373671 no . 55505
F(2) H(5) 2.577645 no . 55501
F(2) H(5) 2.320576 no . 55505
F(2) H(7) 2.840154 no . 55501
F(2) H(7) 2.690328 no . 64502
N(1) Fe(1) 3.424799 yes . 55501
N(1) Fe(1) 3.424799 yes . 65502
N(1) Fe(1) 3.424799 yes . 66503
N(1) N(2) 2.988714 yes . 55501
N(1) N(2) 2.988762 yes . 65502
N(1) N(2) 2.988781 yes . 66503
N(1) C(2) 2.519516 yes . 55501
N(1) C(2) 2.519557 yes . 65502
N(1) C(2) 2.519619 yes . 66503
N(1) H(1) 2.269756 no . 55501
N(1) H(1) 2.269797 no . 65502
N(1) H(1) 2.269859 no . 66503
N(1) H(2) 1.959591 no . 55501
N(1) H(2) 1.959701 no . 65502
N(1) H(2) 1.959683 no . 66503
N(1) H(3) 3.251455 no . 55501
N(1) H(3) 3.251505 no . 65502
N(1) H(3) 3.251566 no . 66503
N(1) H(4) 2.757002 no . 55501
N(1) H(4) 2.756996 no . 65502
N(1) H(4) 2.757089 no . 66503
N(2) Fe(1) 2.012740 yes . 55501
N(2) Fe(1) 2.012840 yes . 65502
N(2) Fe(1) 2.012812 yes . 66503
N(2) N(1) 2.988714 yes . 55501
N(2) N(1) 2.988781 yes . 65502
N(2) N(1) 2.988762 yes . 66503
N(2) N(2) 3.025805 yes . 65502
N(2) N(2) 3.025805 yes . 66503
N(2) N(3) 2.602579 yes . 55501
N(2) N(3) 2.879832 yes . 66503
N(2) C(1) 2.498645 yes . 55501
N(2) C(2) 3.239747 yes . 65502
N(2) C(4) 2.349720 yes . 55501
N(2) H(2) 2.663651 no . 55501
N(2) H(3) 1.998695 no . 55501
N(2) H(3) 3.413262 no . 55505
N(2) H(4) 2.083763 no . 55501
N(2) H(4) 2.752893 no . 65502
N(2) H(5) 2.019095 no . 55501
N(3) Fe(1) 1.991782 yes . 55501
N(3) Fe(1) 1.991822 yes . 65502
N(3) Fe(1) 1.991878 yes . 66503
N(3) N(2) 2.602579 yes . 55501
N(3) N(2) 2.879831 yes . 65502
N(3) N(3) 2.808445 yes . 65502
N(3) N(3) 2.808445 yes . 66503
N(3) N(4) 2.227599 yes . 55501
N(3) C(3) 2.400277 yes . 55501
N(3) C(3) 3.460141 yes . 65502
N(3) C(4) 3.433539 yes . 65502
N(3) C(5) 3.587695 yes . 65502
N(3) C(5) 3.202570 yes . 66503
N(3) C(6) 2.251970 yes . 55501
N(3) H(3) 3.358983 no . 65504
N(3) H(4) 3.426556 no . 65502
N(3) H(4) 3.059287 no . 65504
N(3) H(5) 3.348154 no . 55501
N(3) H(6) 2.001458 no . 55501
N(3) H(6) 2.840901 no . 66503
N(3) H(7) 3.064860 no . 55501
N(3) H(8) 3.554469 no . 55501
N(4) N(3) 2.227599 yes . 55501
N(4) C(4) 2.221288 yes . 55501
N(4) H(1) 3.135824 no . 65504
N(4) H(2) 2.889532 no . 76506
N(4) H(4) 2.984427 no . 65504
N(4) H(6) 2.106650 no . 55501
N(4) H(6) 3.401879 no . 66503
N(4) H(7) 1.975217 no . 55501
N(4) H(8) 1.383707 no . 55501
C(1) N(2) 2.498645 yes . 55501
C(1) C(1) 2.512230 yes . 65502
C(1) C(1) 2.512230 yes . 66503
C(1) C(2) 1.552986 yes . 55501
C(1) C(2) 3.198570 yes . 65502
C(1) C(3) 3.387302 yes . 55501
C(1) H(1) 1.261993 no . 55501
C(1) H(1) 2.941010 no . 65502
C(1) H(1) 3.346829 no . 66503
C(1) H(2) 3.297270 no . 65502
C(1) H(2) 2.426980 no . 66503
C(1) H(3) 2.018620 no . 55501
C(1) H(4) 2.133366 no . 55501
C(1) H(4) 2.917386 no . 65502
C(1) H(5) 3.554972 no . 55501
C(2) Fe(1) 3.108984 yes . 55501
C(2) Fe(1) 3.109068 yes . 65502
C(2) Fe(1) 3.109017 yes . 66503
C(2) N(1) 2.519516 yes . 55501
C(2) N(1) 2.519619 yes . 65502
C(2) N(1) 2.519557 yes . 66503
C(2) N(2) 3.239747 yes . 66503
C(2) C(1) 1.552986 yes . 55501
C(2) C(1) 3.198570 yes . 66503
C(2) C(3) 2.388552 yes . 55501
C(2) C(5) 3.471430 yes . 54504
C(2) H(1) 2.345884 no . 55501
C(2) H(2) 2.104726 no . 55501
C(2) H(2) 2.860033 no . 66503
C(2) H(4) 3.380094 no . 65502
C(2) H(5) 2.557931 no . 55501
C(3) Fe(1) 2.831881 yes . 55501
C(3) Fe(1) 2.831984 yes . 65502
C(3) Fe(1) 2.831981 yes . 66503
C(3) F(2) 3.300477 yes . 55501
C(3) F(2) 3.297514 yes . 55505
C(3) N(3) 2.400277 yes . 55501
C(3) N(3) 3.460141 yes . 66503
C(3) C(1) 3.387302 yes . 55501
C(3) C(2) 2.388552 yes . 55501
C(3) C(5) 3.518245 yes . 55501
C(3) C(6) 2.660962 yes . 55501
C(3) H(2) 3.225615 no . 55501
C(3) H(3) 2.486854 no . 55501
C(3) H(3) 3.128109 no . 55505
C(3) H(4) 3.148880 no . 55501
C(3) H(4) 3.044366 no . 65502
C(3) H(5) 3.280730 no . 55505
C(3) H(7) 2.998123 no . 55501
C(4) Fe(1) 2.855552 yes . 55501
C(4) Fe(1) 2.855632 yes . 65502
C(4) Fe(1) 2.855662 yes . 66503
C(4) F(2) 3.556094 yes . 55501
C(4) N(2) 2.349720 yes . 55501
C(4) N(3) 3.433538 yes . 66503
C(4) N(4) 2.221288 yes . 55501
C(4) C(5) 2.178210 yes . 55501
C(4) H(4) 3.436676 no . 65502
C(4) H(4) 3.092105 no . 65504
C(4) H(5) 2.190553 no . 55501
C(4) H(6) 3.104186 no . 55501
C(4) H(6) 3.182683 no . 66503
C(4) H(7) 2.005683 no . 55501
C(4) H(8) 3.564400 no . 55501
C(5) Fe(1) 3.119517 yes . 55501
C(5) Fe(1) 3.119533 yes . 65502
C(5) Fe(1) 3.119592 yes . 66503
C(5) N(3) 3.202570 yes . 65502
C(5) N(3) 3.587695 yes . 66503
C(5) C(2) 3.471431 yes . 65504
C(5) C(3) 3.518245 yes . 55501
C(5) C(4) 2.178210 yes . 55501
C(5) C(5) 3.582678 yes . 65502
C(5) C(5) 3.582678 yes . 66503
C(5) C(6) 2.190178 yes . 55501
C(5) H(1) 3.306379 no . 65504
C(5) H(3) 3.127152 no . 65504
C(5) H(4) 2.973526 no . 65504
C(5) H(6) 2.982990 no . 66503
C(5) H(7) 2.998517 no . 55501
C(5) H(8) 2.447551 no . 55501
C(6) F(2) 3.369684 yes . 55501
C(6) F(2) 3.441367 yes . 76503
C(6) N(3) 2.251970 yes . 55501
C(6) C(3) 2.660962 yes . 55501
C(6) C(5) 2.190178 yes . 55501
C(6) H(2) 2.990905 no . 76506
C(6) H(4) 3.050533 no . 65504
C(6) H(5) 3.051620 no . 55501
C(6) H(6) 3.140538 no . 55501
C(6) H(6) 3.511434 no . 66503
C(6) H(8) 2.458455 no . 55501
B(12) F(2) 2.334212 yes . 64504
B(12) F(2) 2.334212 yes . 55505
B(12) F(2) 2.334213 yes . 76506
B(12) H(5) 3.277164 no . 55501
B(12) H(5) 3.277164 no . 64502
B(12) H(5) 3.277164 no . 76503
B(12) H(5) 3.246502 no . 64504
B(12) H(5) 3.246502 no . 55505
B(12) H(5) 3.246502 no . 76506
B(12) H(7) 3.345163 no . 55501
B(12) H(7) 3.345163 no . 64502
B(12) H(7) 3.345163 no . 76503
H(1) N(1) 2.269756 no . 55501
H(1) N(1) 2.269859 no . 65502
H(1) N(1) 2.269797 no . 66503
H(1) N(4) 3.135825 no . 54504
H(1) C(1) 1.261993 no . 55501
H(1) C(1) 3.346828 no . 65502
H(1) C(1) 2.941010 no . 66503
H(1) C(2) 2.345884 no . 55501
H(1) C(5) 3.306380 no . 54504
H(2) N(1) 1.959591 no . 55501
H(2) N(1) 1.959683 no . 65502
H(2) N(1) 1.959701 no . 66503
H(2) N(2) 2.663651 no . 55501
H(2) N(4) 2.889532 no . 76506
H(2) C(1) 2.426980 no . 65502
H(2) C(1) 3.297270 no . 66503
H(2) C(2) 2.104726 no . 55501
H(2) C(2) 2.860033 no . 65502
H(2) C(3) 3.225615 no . 55501
H(2) C(6) 2.990905 no . 76506
H(3) F(2) 3.373671 no . 55505
H(3) N(1) 3.251455 no . 55501
H(3) N(1) 3.251566 no . 65502
H(3) N(1) 3.251505 no . 66503
H(3) N(2) 1.998695 no . 55501
H(3) N(2) 3.413262 no . 55505
H(3) N(3) 3.358983 no . 54504
H(3) C(1) 2.018620 no . 55501
H(3) C(3) 2.486854 no . 55501
H(3) C(3) 3.128109 no . 55505
H(3) C(5) 3.127151 no . 54504
H(4) Fe(1) 3.194475 no . 55501
H(4) Fe(1) 3.194550 no . 65502
H(4) Fe(1) 3.194471 no . 66503
H(4) N(1) 2.757002 no . 55501
H(4) N(1) 2.757089 no . 65502
H(4) N(1) 2.756997 no . 66503
H(4) N(2) 2.083763 no . 55501
H(4) N(2) 2.752893 no . 66503
H(4) N(3) 3.426556 no . 66503
H(4) N(3) 3.059287 no . 54504
H(4) N(4) 2.984427 no . 54504
H(4) C(1) 2.133366 no . 55501
H(4) C(1) 2.917387 no . 66503
H(4) C(2) 3.380094 no . 66503
H(4) C(3) 3.148880 no . 55501
H(4) C(3) 3.044366 no . 66503
H(4) C(4) 3.436676 no . 66503
H(4) C(4) 3.092105 no . 54504
H(4) C(5) 2.973525 no . 54504
H(4) C(6) 3.050533 no . 54504
H(5) F(2) 2.577645 no . 55501
H(5) F(2) 2.320576 no . 55505
H(5) N(2) 2.019095 no . 55501
H(5) N(3) 3.348154 no . 55501
H(5) C(1) 3.554972 no . 55501
H(5) C(2) 2.557931 no . 55501
H(5) C(3) 3.280730 no . 55505
H(5) C(4) 2.190553 no . 55501
H(5) C(6) 3.051620 no . 55501
H(5) B(12) 3.277164 no . 55501
H(5) B(12) 3.277164 no . 64502
H(5) B(12) 3.277164 no . 76503
H(5) B(12) 3.246502 no . 64504
H(5) B(12) 3.246502 no . 55505
H(5) B(12) 3.246502 no . 76506
H(6) Fe(1) 3.371898 no . 55501
H(6) Fe(1) 3.371882 no . 65502
H(6) Fe(1) 3.371947 no . 66503
H(6) N(3) 2.001458 no . 55501
H(6) N(3) 2.840901 no . 65502
H(6) N(4) 2.106650 no . 55501
H(6) N(4) 3.401879 no . 65502
H(6) C(4) 3.104186 no . 55501
H(6) C(4) 3.182683 no . 65502
H(6) C(5) 2.982990 no . 65502
H(6) C(6) 3.140538 no . 55501
H(6) C(6) 3.511434 no . 65502
H(7) F(2) 2.840154 no . 55501
H(7) F(2) 2.690328 no . 76503
H(7) N(3) 3.064860 no . 55501
H(7) N(4) 1.975217 no . 55501
H(7) C(3) 2.998123 no . 55501
H(7) C(4) 2.005683 no . 55501
H(7) C(5) 2.998517 no . 55501
H(7) B(12) 3.345163 no . 55501
H(8) N(3) 3.554469 no . 55501
H(8) N(4) 1.383707 no . 55501
H(8) C(4) 3.564400 no . 55501
H(8) C(5) 2.447551 no . 55501
H(8) C(6) 2.458455 no . 55501
